data_7133745
loop_
_publ_author_name
'Jena, Rohan'
'Rahimi, Faruk Ahamed'
'Nath Das, Tarak'
'Mondal, Soumya Kanti'
'Chauhan, Jatin'
'Maji, Tapas Kumar'

_publ_section_title
;
 Modulating photophysical properties in a flexible porous host by
 regulating guest-assisted charge transfer interactions.
;
_journal_issue 86
_journal_name_full 'Chemical communications (Cambridge, England)'
_journal_page_first 12581
_journal_page_last 12584
_journal_paper_doi 10.1039/d4cc03630a
_journal_volume 60
_journal_year 2024
_chemical_formula_sum 'C36 H22 N2 O5 Zn'
_chemical_formula_weight 627.92
_space_group_crystal_system orthorhombic
_space_group_IT_number 29
_space_group_name_Hall 'P 2c -2ac'
_space_group_name_H-M_alt 'P c a 21'
_atom_sites_solution_hydrogens geom
_audit_creation_method SHELXL-2018/3
_audit_update_record
;
2024-07-13 deposited with the CCDC.	2024-09-20 downloaded from the CCDC.
;
_cell_angle_alpha 90
_cell_angle_beta 90
_cell_angle_gamma 90
_cell_formula_units_Z 4
_cell_length_a 19.7165(5)
_cell_length_b 7.9538(2)
_cell_length_c 17.5159(4)
_cell_measurement_reflns_used 9976
_cell_measurement_temperature 298(2)
_cell_measurement_theta_max 24.27
_cell_measurement_theta_min 2.33
_cell_volume 2746.86(12)
_computing_structure_refinement 'SHELXL-2018/3 (Sheldrick, 2018)'
_computing_structure_solution 'SHELXT 2018/2 (Sheldrick, 2018)'
_diffrn_ambient_temperature 298(2)
_diffrn_measured_fraction_theta_full 0.999
_diffrn_measured_fraction_theta_max 0.999
_diffrn_measurement_device_type 'Bruker APEX-II CCD'
_diffrn_measurement_method '\f and \w scans'
_diffrn_radiation_type MoK\a
_diffrn_radiation_wavelength 0.71073
_diffrn_reflns_av_R_equivalents 0.0959
_diffrn_reflns_av_unetI/netI 0.0315
_diffrn_reflns_Laue_measured_fraction_full 0.999
_diffrn_reflns_Laue_measured_fraction_max 0.999
_diffrn_reflns_limit_h_max 24
_diffrn_reflns_limit_h_min -24
_diffrn_reflns_limit_k_max 9
_diffrn_reflns_limit_k_min -9
_diffrn_reflns_limit_l_max 21
_diffrn_reflns_limit_l_min -21
_diffrn_reflns_number 110005
_diffrn_reflns_point_group_measured_fraction_full 0.999
_diffrn_reflns_point_group_measured_fraction_max 0.999
_diffrn_reflns_theta_full 25.996
_diffrn_reflns_theta_max 25.996
_diffrn_reflns_theta_min 2.371
_diffrn_source Mo
_exptl_absorpt_coefficient_mu 0.945
_exptl_crystal_colour Yellow
_exptl_crystal_density_diffrn 1.518
_exptl_crystal_description Clear
_exptl_crystal_F_000 1288
_exptl_crystal_size_max 0.254
_exptl_crystal_size_mid 0.231
_exptl_crystal_size_min 0.145
_refine_diff_density_max 0.307
_refine_diff_density_min -0.191
_refine_diff_density_rms 0.039
_refine_ls_abs_structure_details
;
 Flack x determined using 2054 quotients [(I+)-(I-)]/[(I+)+(I-)]
 (Parsons, Flack and Wagner, Acta Cryst. B69 (2013) 249-259).
;
_refine_ls_abs_structure_Flack 0.017(7)
_refine_ls_extinction_coef 0.0020(4)
_refine_ls_extinction_expression Fc^*^=kFc[1+0.001xFc^2^\l^3^/sin(2\q)]^-1/4^
_refine_ls_extinction_method 'SHELXL-2018/3 (Sheldrick 2018)'
_refine_ls_goodness_of_fit_ref 1.032
_refine_ls_hydrogen_treatment constr
_refine_ls_matrix_type full
_refine_ls_number_parameters 398
_refine_ls_number_reflns 5389
_refine_ls_number_restraints 1
_refine_ls_restrained_S_all 1.032
_refine_ls_R_factor_all 0.0386
_refine_ls_R_factor_gt 0.0302
_refine_ls_shift/su_max 0.001
_refine_ls_shift/su_mean 0.000
_refine_ls_structure_factor_coef Fsqd
_refine_ls_weighting_details 'w=1/[\s^2^(Fo^2^)+(0.0387P)^2^+0.5168P] where P=(Fo^2^+2Fc^2^)/3'
_refine_ls_weighting_scheme calc
_refine_ls_wR_factor_gt 0.0730
_refine_ls_wR_factor_ref 0.0770
_reflns_Friedel_coverage 0.932
_reflns_Friedel_fraction_full 1.000
_reflns_Friedel_fraction_max 1.000
_reflns_number_gt 4709
_reflns_number_total 5389
_reflns_threshold_expression 'I > 2\s(I)'
_cod_data_source_file d4cc03630a2.cif
_cod_data_source_block 1_DBF
_cod_depositor_comments 'Adding full bibliography for 7133742--7133745.cif.'
_cod_database_code 7133745
_shelx_shelxl_version_number 2018/3
_shelx_space_group_comment
;
The symmetry employed for this shelxl refinement is uniquely defined
by the following loop, which should always be used as a source of
symmetry information in preference to the above space-group names.
They are only intended as comments.
;

loop_
_space_group_symop_operation_xyz
'x, y, z'
'-x, -y, z+1/2'
'-x+1/2, y, z+1/2'
'x+1/2, -y, z'

loop_
_atom_site_label
_atom_site_type_symbol
_atom_site_fract_x
_atom_site_fract_y
_atom_site_fract_z
_atom_site_U_iso_or_equiv
_atom_site_adp_type
_atom_site_occupancy
_atom_site_site_symmetry_order
_atom_site_calc_flag
_atom_site_refinement_flags_posn
_atom_site_refinement_flags_adp
_atom_site_refinement_flags_occupancy
_atom_site_disorder_assembly
_atom_site_disorder_group
Zn1 Zn 0.60354(2) 0.11452(5) 0.64259(4) 0.03871(13) Uani 1 1 d . . . . .
O1 O 0.68292(19) 0.1275(4) 0.5172(2) 0.0605(11) Uani 1 1 d . . . . .
O2 O 0.65191(14) 0.3101(4) 0.60559(16) 0.0480(7) Uani 1 1 d . . . . .
O3 O 0.85562(15) 0.9097(4) 0.18277(18) 0.0538(8) Uani 1 1 d . . . . .
O4 O 0.8383(2) 1.0882(4) 0.2778(3) 0.0698(11) Uani 1 1 d . . . . .
O5 O 0.34702(14) 0.6350(4) 0.6375(4) 0.0708(9) Uani 1 1 d . . . . .
N1 N 0.52703(16) 0.0287(4) 0.56975(19) 0.0417(8) Uani 1 1 d . . . . .
N2 N 0.51778(17) 0.2023(4) 0.70075(19) 0.0421(8) Uani 1 1 d . . . . .
C1 C 0.5329(3) -0.0545(6) 0.5045(3) 0.0565(12) Uani 1 1 d . . . . .
H1 H 0.576063 -0.079747 0.486353 0.068 Uiso 1 1 calc R U . . .
C2 C 0.4771(4) -0.1052(7) 0.4622(3) 0.0758(18) Uani 1 1 d . . . . .
H2 H 0.483223 -0.162428 0.416410 0.091 Uiso 1 1 calc R U . . .
C3 C 0.4148(3) -0.0721(7) 0.4871(3) 0.0718(16) Uani 1 1 d . . . . .
H3 H 0.377439 -0.107054 0.458889 0.086 Uiso 1 1 calc R U . . .
C4 C 0.4053(2) 0.0156(6) 0.5561(3) 0.0572(13) Uani 1 1 d . . . . .
C5 C 0.3406(3) 0.0598(8) 0.5864(4) 0.0747(16) Uani 1 1 d . . . . .
H5 H 0.301444 0.026297 0.560945 0.090 Uiso 1 1 calc R U . . .
C6 C 0.3354(2) 0.1486(7) 0.6509(6) 0.0733(19) Uani 1 1 d . . . . .
H6 H 0.292523 0.176365 0.669134 0.088 Uiso 1 1 calc R U . . .
C7 C 0.3943(2) 0.2026(6) 0.6931(3) 0.0580(13) Uani 1 1 d . . . . .
C8 C 0.3929(3) 0.2966(7) 0.7604(4) 0.0719(16) Uani 1 1 d . . . . .
H8 H 0.351478 0.328994 0.781104 0.086 Uiso 1 1 calc R U . . .
C9 C 0.4512(3) 0.3413(7) 0.7959(3) 0.0692(16) Uani 1 1 d . . . . .
H9 H 0.450090 0.404864 0.840482 0.083 Uiso 1 1 calc R U . . .
C10 C 0.5136(3) 0.2900(6) 0.7644(3) 0.0552(12) Uani 1 1 d . . . . .
H10 H 0.553452 0.319302 0.789517 0.066 Uiso 1 1 calc R U . . .
C11 C 0.45900(19) 0.1589(6) 0.6649(2) 0.0421(11) Uani 1 1 d . . . . .
C12 C 0.4641(2) 0.0654(6) 0.5950(2) 0.0428(10) Uani 1 1 d . . . . .
C13 C 0.67950(19) 0.2725(5) 0.5420(2) 0.0415(9) Uani 1 1 d . . . . .
C14 C 0.70583(19) 0.4176(5) 0.4954(2) 0.0387(9) Uani 1 1 d . . . . .
C15 C 0.6969(2) 0.5850(5) 0.5218(3) 0.0420(10) Uani 1 1 d . . . . .
H15 H 0.676710 0.603967 0.569007 0.050 Uiso 1 1 calc R U . . .
C16 C 0.71768(19) 0.7195(5) 0.4783(2) 0.0398(9) Uani 1 1 d . . . . .
H16 H 0.710433 0.828558 0.495573 0.048 Uiso 1 1 calc R U . . .
C17 C 0.7498(2) 0.6924(4) 0.4080(2) 0.0360(9) Uani 1 1 d . . . . .
C18 C 0.7598(2) 0.5255(4) 0.3809(2) 0.0358(9) Uani 1 1 d . . . . .
C19 C 0.73598(19) 0.3902(5) 0.4268(2) 0.0390(8) Uani 1 1 d . . . . .
H19 H 0.741170 0.280457 0.409477 0.047 Uiso 1 1 calc R U . . .
C20 C 0.77552(19) 0.8276(5) 0.3628(2) 0.0403(9) Uani 1 1 d . . . . .
H20 H 0.770012 0.937429 0.379833 0.048 Uiso 1 1 calc R U . . .
C21 C 0.80774(19) 0.7997(5) 0.2957(2) 0.0411(9) Uani 1 1 d . . . . .
C22 C 0.8161(2) 0.6329(5) 0.2693(3) 0.0447(12) Uani 1 1 d . . . . .
H22 H 0.837468 0.614129 0.222798 0.054 Uiso 1 1 calc R U . . .
C23 C 0.7934(2) 0.4995(6) 0.3106(2) 0.0446(10) Uani 1 1 d . . . . .
H23 H 0.800118 0.390745 0.292595 0.054 Uiso 1 1 calc R U . . .
C24 C 0.8358(2) 0.9467(6) 0.2500(3) 0.0479(11) Uani 1 1 d . . . . .
C25 C 0.3803(3) 0.7069(6) 0.6981(3) 0.0607(13) Uani 1 1 d . . . . .
C26 C 0.3483(3) 0.7825(7) 0.7604(4) 0.0792(16) Uani 1 1 d . . . . .
H26 H 0.301370 0.791989 0.763649 0.095 Uiso 1 1 calc R U . . .
C27 C 0.3906(4) 0.8420(8) 0.8164(4) 0.087(2) Uani 1 1 d . . . . .
H27 H 0.371754 0.893737 0.859012 0.104 Uiso 1 1 calc R U . . .
C28 C 0.4593(4) 0.8277(8) 0.8117(4) 0.0853(19) Uani 1 1 d . . . . .
H28 H 0.485802 0.868600 0.851569 0.102 Uiso 1 1 calc R U . . .
C29 C 0.4907(3) 0.7554(7) 0.7504(3) 0.0705(15) Uani 1 1 d . . . . .
H29 H 0.537679 0.747985 0.748039 0.085 Uiso 1 1 calc R U . . .
C30 C 0.4504(2) 0.6933(6) 0.6918(3) 0.0536(11) Uani 1 1 d . . . . .
C31 C 0.4621(2) 0.6044(5) 0.6201(2) 0.0511(13) Uani 1 1 d . . . . .
C32 C 0.5175(2) 0.5493(7) 0.5811(3) 0.0615(13) Uani 1 1 d . . . . .
H32 H 0.560846 0.568206 0.600336 0.074 Uiso 1 1 calc R U . . .
C33 C 0.5089(3) 0.4647(7) 0.5125(3) 0.0727(16) Uani 1 1 d . . . . .
H33 H 0.546475 0.427365 0.485242 0.087 Uiso 1 1 calc R U . . .
C34 C 0.4434(3) 0.4357(7) 0.4846(3) 0.0732(16) Uani 1 1 d . . . . .
H34 H 0.437784 0.379187 0.438592 0.088 Uiso 1 1 calc R U . . .
C35 C 0.3873(3) 0.4896(7) 0.5243(3) 0.0657(14) Uani 1 1 d . . . . .
H35 H 0.343558 0.469777 0.506560 0.079 Uiso 1 1 calc R U . . .
C36 C 0.3987(2) 0.5731(6) 0.5906(3) 0.0559(12) Uani 1 1 d . . . . .

loop_
_atom_site_aniso_label
_atom_site_aniso_U_11
_atom_site_aniso_U_22
_atom_site_aniso_U_33
_atom_site_aniso_U_23
_atom_site_aniso_U_13
_atom_site_aniso_U_12
Zn1 0.0351(2) 0.0377(2) 0.0433(2) 0.0143(2) 0.0011(3) 0.00075(17)
O1 0.076(2) 0.0398(19) 0.066(2) 0.0145(16) 0.0167(19) -0.0060(15)
O2 0.0452(15) 0.0495(16) 0.0493(17) 0.0161(14) 0.0101(13) -0.0030(13)
O3 0.0530(18) 0.0561(18) 0.0524(18) 0.0230(15) 0.0014(15) -0.0091(13)
O4 0.079(3) 0.0411(19) 0.089(3) 0.0172(19) 0.020(2) -0.0076(18)
O5 0.0437(15) 0.077(2) 0.092(2) 0.008(3) 0.001(3) -0.0028(15)
N1 0.0453(19) 0.0381(18) 0.0417(18) 0.0103(15) -0.0008(15) 0.0003(14)
N2 0.047(2) 0.0409(18) 0.0381(18) 0.0085(15) 0.0025(16) 0.0010(15)
C1 0.074(3) 0.049(2) 0.047(3) 0.002(2) 0.000(2) 0.001(2)
C2 0.107(5) 0.070(4) 0.050(3) -0.003(3) -0.018(3) -0.006(3)
C3 0.089(4) 0.059(3) 0.068(4) 0.014(3) -0.039(3) -0.013(3)
C4 0.050(3) 0.050(3) 0.072(3) 0.022(2) -0.017(2) -0.007(2)
C5 0.046(3) 0.081(4) 0.096(5) 0.033(4) -0.018(3) -0.007(3)
C6 0.031(2) 0.080(3) 0.109(6) 0.042(4) 0.007(3) 0.004(2)
C7 0.047(3) 0.056(3) 0.071(3) 0.023(2) 0.017(2) 0.007(2)
C8 0.068(3) 0.066(3) 0.082(4) 0.021(3) 0.034(3) 0.017(3)
C9 0.100(5) 0.051(3) 0.056(3) 0.004(3) 0.028(3) 0.008(3)
C10 0.070(3) 0.051(3) 0.045(3) 0.007(2) 0.006(2) -0.003(2)
C11 0.0347(19) 0.043(2) 0.048(3) 0.0195(18) 0.0048(16) 0.0022(16)
C12 0.043(2) 0.041(2) 0.044(2) 0.017(2) -0.0032(19) -0.0020(18)
C13 0.0327(19) 0.042(2) 0.050(2) 0.0162(19) -0.0037(18) -0.0041(16)
C14 0.0317(19) 0.039(2) 0.045(2) 0.0119(17) -0.0014(17) -0.0068(16)
C15 0.038(2) 0.043(2) 0.046(3) 0.0089(19) 0.0022(19) -0.0034(18)
C16 0.037(2) 0.034(2) 0.049(2) -0.0018(18) 0.0013(18) 0.0001(16)
C17 0.0301(16) 0.0357(18) 0.042(3) 0.0069(16) -0.0049(17) -0.0005(18)
C18 0.035(2) 0.0367(19) 0.036(2) 0.0050(17) 0.0000(16) -0.0020(16)
C19 0.039(2) 0.032(2) 0.045(2) 0.0067(17) 0.0002(17) -0.0052(15)
C20 0.038(2) 0.0319(18) 0.051(2) 0.0065(17) -0.0045(18) -0.0038(15)
C21 0.032(2) 0.047(2) 0.044(2) 0.0178(19) -0.0014(17) -0.0033(17)
C22 0.045(2) 0.048(3) 0.041(2) 0.009(2) 0.0048(19) -0.0042(19)
C23 0.048(2) 0.037(2) 0.048(2) 0.0021(19) 0.0065(19) -0.0020(19)
C24 0.032(2) 0.050(3) 0.061(3) 0.029(2) -0.0017(19) -0.0030(18)
C25 0.064(3) 0.053(3) 0.065(3) 0.014(2) -0.004(3) -0.013(2)
C26 0.084(4) 0.071(4) 0.083(4) 0.015(3) 0.026(4) -0.001(3)
C27 0.118(6) 0.072(4) 0.070(4) -0.001(3) 0.017(4) -0.018(4)
C28 0.111(6) 0.069(4) 0.075(4) 0.003(4) -0.003(4) -0.016(4)
C29 0.073(3) 0.061(3) 0.077(4) 0.019(3) -0.014(3) -0.019(3)
C30 0.056(3) 0.045(3) 0.059(3) 0.017(2) -0.003(2) -0.005(2)
C31 0.052(2) 0.045(2) 0.057(3) 0.016(2) -0.0061(18) -0.0037(19)
C32 0.044(3) 0.067(3) 0.074(4) 0.023(3) -0.010(2) -0.003(2)
C33 0.065(3) 0.063(3) 0.090(4) 0.028(3) 0.015(3) 0.019(3)
C34 0.107(5) 0.056(3) 0.057(3) 0.005(3) -0.010(3) 0.005(3)
C35 0.052(3) 0.064(3) 0.081(4) 0.009(3) -0.017(3) -0.003(2)
C36 0.048(3) 0.051(3) 0.069(3) 0.015(2) 0.006(2) 0.002(2)

loop_
_atom_type_symbol
_atom_type_description
_atom_type_scat_dispersion_real
_atom_type_scat_dispersion_imag
_atom_type_scat_source
C C 0.0033 0.0016 'International Tables Vol C Tables 4.2.6.8 and 6.1.1.4'
H H 0.0000 0.0000 'International Tables Vol C Tables 4.2.6.8 and 6.1.1.4'
N N 0.0061 0.0033 'International Tables Vol C Tables 4.2.6.8 and 6.1.1.4'
O O 0.0106 0.0060 'International Tables Vol C Tables 4.2.6.8 and 6.1.1.4'
Zn Zn 0.2839 1.4301 'International Tables Vol C Tables 4.2.6.8 and 6.1.1.4'

loop_
_geom_angle_atom_site_label_1
_geom_angle_atom_site_label_2
_geom_angle_atom_site_label_3
_geom_angle
_geom_angle_site_symmetry_1
_geom_angle_site_symmetry_3
_geom_angle_publ_flag
O2 Zn1 O3 126.09(12) . 3_645 ?
O2 Zn1 N1 114.42(13) . . ?
O3 Zn1 N1 104.22(13) 3_645 . ?
O2 Zn1 N2 107.02(12) . . ?
O3 Zn1 N2 115.89(13) 3_645 . ?
N1 Zn1 N2 79.81(13) . . ?
O2 Zn1 C24 115.35(13) . 3_645 ?
O3 Zn1 C24 28.23(15) 3_645 3_645 ?
N1 Zn1 C24 127.34(14) . 3_645 ?
N2 Zn1 C24 101.00(14) . 3_645 ?
C13 O2 Zn1 108.3(3) . . ?
C24 O3 Zn1 105.5(3) . 3_664 ?
C25 O5 C36 104.6(4) . . ?
C1 N1 C12 118.1(4) . . ?
C1 N1 Zn1 128.8(3) . . ?
C12 N1 Zn1 113.2(3) . . ?
C10 N2 C11 118.1(4) . . ?
C10 N2 Zn1 129.7(3) . . ?
C11 N2 Zn1 112.3(3) . . ?
N1 C1 C2 122.4(5) . . ?
C3 C2 C1 120.0(6) . . ?
C2 C3 C4 120.2(5) . . ?
C12 C4 C3 116.6(5) . . ?
C12 C4 C5 119.2(5) . . ?
C3 C4 C5 124.2(5) . . ?
C6 C5 C4 120.9(5) . . ?
C5 C6 C7 122.0(5) . . ?
C8 C7 C11 116.3(5) . . ?
C8 C7 C6 125.2(5) . . ?
C11 C7 C6 118.4(5) . . ?
C9 C8 C7 120.8(5) . . ?
C8 C9 C10 119.0(5) . . ?
N2 C10 C9 122.6(5) . . ?
N2 C11 C7 123.1(4) . . ?
N2 C11 C12 117.7(4) . . ?
C7 C11 C12 119.2(4) . . ?
N1 C12 C4 122.7(5) . . ?
N1 C12 C11 117.1(4) . . ?
C4 C12 C11 120.3(4) . . ?
O1 C13 O2 123.4(4) . . ?
O1 C13 C14 120.4(4) . . ?
O2 C13 C14 116.1(4) . . ?
C19 C14 C15 119.5(4) . . ?
C19 C14 C13 120.5(4) . . ?
C15 C14 C13 120.0(4) . . ?
C16 C15 C14 120.8(4) . . ?
C15 C16 C17 120.1(4) . . ?
C16 C17 C18 119.9(3) . . ?
C16 C17 C20 122.1(3) . . ?
C18 C17 C20 117.9(3) . . ?
C23 C18 C19 122.5(3) . . ?
C23 C18 C17 119.5(3) . . ?
C19 C18 C17 118.1(3) . . ?
C14 C19 C18 121.6(3) . . ?
C21 C20 C17 121.7(4) . . ?
C20 C21 C22 119.4(4) . . ?
C20 C21 C24 120.1(4) . . ?
C22 C21 C24 120.5(4) . . ?
C23 C22 C21 121.4(4) . . ?
C22 C23 C18 120.2(4) . . ?
O4 C24 O3 124.4(4) . . ?
O4 C24 C21 120.7(4) . . ?
O3 C24 C21 114.9(4) . . ?
O4 C24 Zn1 78.3(3) . 3_664 ?
O3 C24 Zn1 46.26(19) . 3_664 ?
C21 C24 Zn1 160.6(4) . 3_664 ?
O5 C25 C30 112.5(5) . . ?
O5 C25 C26 124.5(5) . . ?
C30 C25 C26 123.0(5) . . ?
C27 C26 C25 115.6(6) . . ?
C28 C27 C26 122.2(7) . . ?
C27 C28 C29 122.2(7) . . ?
C28 C29 C30 118.2(6) . . ?
C29 C30 C25 118.8(5) . . ?
C29 C30 C31 136.0(5) . . ?
C25 C30 C31 105.2(5) . . ?
C32 C31 C36 118.9(5) . . ?
C32 C31 C30 135.5(5) . . ?
C36 C31 C30 105.6(4) . . ?
C31 C32 C33 119.5(5) . . ?
C32 C33 C34 119.7(5) . . ?
C35 C34 C33 121.0(6) . . ?
C36 C35 C34 116.9(5) . . ?
C35 C36 C31 124.1(5) . . ?
C35 C36 O5 123.7(5) . . ?
C31 C36 O5 112.2(5) . . ?

loop_
_geom_bond_atom_site_label_1
_geom_bond_atom_site_label_2
_geom_bond_distance
_geom_bond_site_symmetry_2
_geom_bond_publ_flag
Zn1 O2 1.936(3) . ?
Zn1 O3 1.949(3) 3_645 ?
Zn1 N1 2.090(3) . ?
Zn1 N2 2.094(3) . ?
Zn1 C24 2.599(4) 3_645 ?
O1 C13 1.235(5) . ?
O2 C13 1.274(5) . ?
O3 C24 1.276(6) . ?
O4 C24 1.228(6) . ?
O5 C25 1.373(8) . ?
O5 C36 1.398(7) . ?
N1 C1 1.327(5) . ?
N1 C12 1.350(5) . ?
N2 C10 1.318(6) . ?
N2 C11 1.362(5) . ?
C1 C2 1.386(8) . ?
C2 C3 1.329(9) . ?
C3 C4 1.407(8) . ?
C4 C12 1.402(6) . ?
C4 C5 1.426(8) . ?
C5 C6 1.337(10) . ?
C6 C7 1.441(8) . ?
C7 C8 1.397(8) . ?
C7 C11 1.412(6) . ?
C8 C9 1.355(8) . ?
C9 C10 1.408(7) . ?
C11 C12 1.437(6) . ?
C13 C14 1.506(5) . ?
C14 C19 1.358(6) . ?
C14 C15 1.420(6) . ?
C15 C16 1.376(6) . ?
C16 C17 1.401(6) . ?
C17 C18 1.424(5) . ?
C17 C20 1.428(5) . ?
C18 C23 1.413(5) . ?
C18 C19 1.423(5) . ?
C20 C21 1.354(6) . ?
C21 C22 1.414(6) . ?
C21 C24 1.520(6) . ?
C22 C23 1.360(6) . ?
C25 C30 1.390(7) . ?
C25 C26 1.397(8) . ?
C26 C27 1.372(9) . ?
C27 C28 1.362(9) . ?
C28 C29 1.365(9) . ?
C29 C30 1.388(7) . ?
C30 C31 1.459(7) . ?
C31 C32 1.362(7) . ?
C31 C36 1.375(7) . ?
C32 C33 1.388(8) . ?
C33 C34 1.400(8) . ?
C34 C35 1.376(8) . ?
C35 C36 1.356(8) . ?
